data_4081834
loop_
_publ_author_name
'F\'eghali, Elias'
'Barloy, Laurent'
'Issenhuth, Jean-Thomas'
'Karmazin-Brelot, Lydia'
'Bailly, Corinne'
'Pfeffer, Michel'

_publ_section_title
;
 Cyclometalation of (2R,5R)-2,5-Diphenylpyrrolidine and
 2-Phenyl-2-imidazoline Ligands with Half-Sandwich Iridium(III) and
 Rhodium(III) Complexes
;
_journal_issue 21
_journal_name_full Organometallics
_journal_page_first 6186
_journal_paper_doi 10.1021/om400626m
_journal_volume 32
_journal_year 2013
_chemical_formula_moiety 'C8 H9 Cl O2 Ru'
_chemical_formula_sum 'C8 H9 Cl O2 Ru'
_chemical_formula_weight 273.67
_chemical_name_systematic
;
 ?
;
_space_group_IT_number 14
_symmetry_cell_setting monoclinic
_symmetry_space_group_name_Hall '-P 2ybc'
_symmetry_space_group_name_H-M 'P 1 21/c 1'
_atom_sites_solution_hydrogens geom
_atom_sites_solution_primary direct
_atom_sites_solution_secondary difmap
_audit_creation_method SHELXL-97
_cell_angle_alpha 90.00
_cell_angle_beta 111.1940(10)
_cell_angle_gamma 90.00
_cell_formula_units_Z 4
_cell_length_a 10.7036(5)
_cell_length_b 6.4710(3)
_cell_length_c 13.7388(6)
_cell_measurement_reflns_used 4686
_cell_measurement_temperature 173(2)
_cell_measurement_theta_max 32.58
_cell_measurement_theta_min 3.10
_cell_volume 887.23(7)
_computing_cell_refinement 'Bruker SAINT'
_computing_data_collection 'Bruker APEX2'
_computing_data_reduction 'Bruker SAINT'
_computing_molecular_graphics 'Bruker SHELXTL'
_computing_publication_material 'Bruker SHELXTL'
_computing_structure_refinement 'SHELXL-97 (Sheldrick, 2008)'
_computing_structure_solution 'SHELXS-97 (Sheldrick, 2008)'
_diffrn_ambient_temperature 173(2)
_diffrn_measured_fraction_theta_full 0.998
_diffrn_measured_fraction_theta_max 0.998
_diffrn_measurement_device_type 'Bruker APEX-II CCD'
_diffrn_measurement_method '\f and \w scans'
_diffrn_radiation_monochromator triumph
_diffrn_radiation_source 'sealed tube'
_diffrn_radiation_type MoK\a
_diffrn_radiation_wavelength 0.71073
_diffrn_reflns_av_R_equivalents 0.0174
_diffrn_reflns_av_sigmaI/netI 0.0211
_diffrn_reflns_limit_h_max 16
_diffrn_reflns_limit_h_min -16
_diffrn_reflns_limit_k_max 9
_diffrn_reflns_limit_k_min -9
_diffrn_reflns_limit_l_max 20
_diffrn_reflns_limit_l_min -20
_diffrn_reflns_number 9072
_diffrn_reflns_theta_full 32.62
_diffrn_reflns_theta_max 32.62
_diffrn_reflns_theta_min 2.04
_exptl_absorpt_coefficient_mu 2.020
_exptl_absorpt_correction_T_max 0.9057
_exptl_absorpt_correction_T_min 0.5383
_exptl_absorpt_correction_type multi-scan
_exptl_absorpt_process_details sadabs
_exptl_crystal_colour orange
_exptl_crystal_density_diffrn 2.049
_exptl_crystal_density_method 'not measured'
_exptl_crystal_description plate
_exptl_crystal_F_000 536
_exptl_crystal_size_max 0.35
_exptl_crystal_size_mid 0.06
_exptl_crystal_size_min 0.05
_refine_diff_density_max 0.647
_refine_diff_density_min -0.499
_refine_diff_density_rms 0.084
_refine_ls_extinction_method none
_refine_ls_goodness_of_fit_ref 1.045
_refine_ls_hydrogen_treatment constr
_refine_ls_matrix_type full
_refine_ls_number_parameters 110
_refine_ls_number_reflns 3236
_refine_ls_number_restraints 0
_refine_ls_restrained_S_all 1.045
_refine_ls_R_factor_all 0.0286
_refine_ls_R_factor_gt 0.0204
_refine_ls_shift/su_max 0.002
_refine_ls_shift/su_mean 0.000
_refine_ls_structure_factor_coef Fsqd
_refine_ls_weighting_details 'calc w=1/[\s^2^(Fo^2^)+(0.0145P)^2^+0.6910P] where P=(Fo^2^+2Fc^2^)/3'
_refine_ls_weighting_scheme calc
_refine_ls_wR_factor_gt 0.0429
_refine_ls_wR_factor_ref 0.0457
_reflns_number_gt 2765
_reflns_number_total 3236
_reflns_threshold_expression I>2\s(I)
_cod_data_source_file om400626m_si_002.cif
_cod_data_source_block compound_[Ru(C6H6)(OAc)Cl]
_cod_depositor_comments
;
The following automatic conversions were performed:

'_symmetry_cell_setting' value 'Monoclinic' changed to 'monoclinic'
according to /home/saulius/struct/CIF-dictionaries/cif_core.dic
dictionary named 'cif_core.dic' version 2.4.2 from 2011-04-26.

Automatic conversion script
Id: cif_fix_values 1891 2012-01-12 08:04:46Z andrius 
;
_cod_original_sg_symbol_Hall '-P 2ybc '
_cod_original_sg_symbol_H-M 'P 21/c  '
_cod_database_code 4081834

loop_
_symmetry_equiv_pos_as_xyz
'x, y, z'
'-x, y+1/2, -z+1/2'
'-x, -y, -z'
'x, -y-1/2, z-1/2'

loop_
_atom_site_label
_atom_site_type_symbol
_atom_site_fract_x
_atom_site_fract_y
_atom_site_fract_z
_atom_site_U_iso_or_equiv
_atom_site_adp_type
_atom_site_occupancy
_atom_site_symmetry_multiplicity
_atom_site_calc_flag
_atom_site_refinement_flags
C1 C 0.2797(2) -0.0361(5) 1.03126(16) 0.0453(6) Uani 1 1 d .
H1 H 0.3672 -0.0529 1.0821 0.054 Uiso 1 1 calc R
C2 C 0.2225(3) -0.1951(4) 0.9623(2) 0.0557(8) Uani 1 1 d .
H2 H 0.2699 -0.3210 0.9667 0.067 Uiso 1 1 calc R
C3 C 0.0963(4) -0.1710(5) 0.8869(2) 0.0652(10) Uani 1 1 d .
H3 H 0.0569 -0.2812 0.8402 0.078 Uiso 1 1 calc R
C4 C 0.0263(2) 0.0145(6) 0.87893(17) 0.0558(8) Uani 1 1 d .
H4 H -0.0600 0.0318 0.8266 0.067 Uiso 1 1 calc R
C5 C 0.0852(2) 0.1739(4) 0.94897(19) 0.0437(6) Uani 1 1 d .
H5 H 0.0392 0.3015 0.9434 0.052 Uiso 1 1 calc R
C6 C 0.2112(2) 0.1476(4) 1.02729(16) 0.0383(5) Uani 1 1 d .
H6 H 0.2492 0.2538 1.0770 0.046 Uiso 1 1 calc R
C7 C 0.36695(17) 0.3655(3) 0.84790(14) 0.0256(3) Uani 1 1 d .
C8 C 0.4514(2) 0.5345(3) 0.83044(18) 0.0361(4) Uani 1 1 d .
H8A H 0.4968 0.6078 0.8962 0.054 Uiso 1 1 calc R
H8B H 0.3945 0.6314 0.7784 0.054 Uiso 1 1 calc R
H8C H 0.5184 0.4753 0.8052 0.054 Uiso 1 1 calc R
O1 O 0.41731(12) 0.1982(2) 0.89259(11) 0.0307(3) Uani 1 1 d .
O2 O 0.24085(12) 0.3868(2) 0.82049(11) 0.0263(3) Uani 1 1 d .
Cl1 Cl 0.20856(5) -0.03128(8) 0.70753(4) 0.03278(10) Uani 1 1 d .
Ru1 Ru 0.221591(13) 0.08307(2) 0.875651(10) 0.01944(4) Uani 1 1 d .

loop_
_atom_site_aniso_label
_atom_site_aniso_U_11
_atom_site_aniso_U_22
_atom_site_aniso_U_33
_atom_site_aniso_U_23
_atom_site_aniso_U_13
_atom_site_aniso_U_12
C1 0.0318(10) 0.0803(19) 0.0273(9) 0.0213(11) 0.0147(8) 0.0172(11)
C2 0.105(2) 0.0283(11) 0.0637(16) 0.0183(11) 0.0667(18) 0.0186(13)
C3 0.113(3) 0.0595(17) 0.0419(13) -0.0239(13) 0.0512(16) -0.0612(19)
C4 0.0250(9) 0.111(3) 0.0282(10) 0.0196(13) 0.0054(8) -0.0241(13)
C5 0.0401(11) 0.0453(13) 0.0629(14) 0.0218(11) 0.0393(11) 0.0184(10)
C6 0.0439(11) 0.0470(12) 0.0336(10) -0.0176(9) 0.0257(9) -0.0168(10)
C7 0.0214(7) 0.0280(8) 0.0267(8) -0.0017(7) 0.0081(6) -0.0036(6)
C8 0.0293(9) 0.0358(11) 0.0459(11) 0.0007(9) 0.0166(8) -0.0098(8)
O1 0.0178(5) 0.0353(7) 0.0371(7) 0.0078(6) 0.0076(5) 0.0009(5)
O2 0.0206(5) 0.0222(6) 0.0372(7) 0.0028(5) 0.0119(5) 0.0005(5)
Cl1 0.0458(3) 0.0317(2) 0.0277(2) -0.00347(18) 0.02141(19) -0.0085(2)
Ru1 0.01830(6) 0.02031(6) 0.02060(6) 0.00108(5) 0.00808(4) 0.00020(5)

loop_
_atom_type_symbol
_atom_type_description
_atom_type_scat_dispersion_real
_atom_type_scat_dispersion_imag
_atom_type_scat_source
C C 0.0033 0.0016 'International Tables Vol C Tables 4.2.6.8 and 6.1.1.4'
H H 0.0000 0.0000 'International Tables Vol C Tables 4.2.6.8 and 6.1.1.4'
O O 0.0106 0.0060 'International Tables Vol C Tables 4.2.6.8 and 6.1.1.4'
Cl Cl 0.1484 0.1585 'International Tables Vol C Tables 4.2.6.8 and 6.1.1.4'
Ru Ru -1.2594 0.8363 'International Tables Vol C Tables 4.2.6.8 and 6.1.1.4'

loop_
_geom_angle_atom_site_label_1
_geom_angle_atom_site_label_2
_geom_angle_atom_site_label_3
_geom_angle
C2 C1 C6 120.9(2)
C2 C1 Ru1 71.78(12)
C6 C1 Ru1 72.16(12)
C2 C1 H1 119.5
C6 C1 H1 119.5
Ru1 C1 H1 128.9
C3 C2 C1 120.0(2)
C3 C2 Ru1 71.56(14)
C1 C2 Ru1 70.70(13)
C3 C2 H2 120.0
C1 C2 H2 120.0
Ru1 C2 H2 130.3
C2 C3 C4 120.5(2)
C2 C3 Ru1 71.12(14)
C4 C3 Ru1 70.74(13)
C2 C3 H3 119.8
C4 C3 H3 119.8
Ru1 C3 H3 131.1
C5 C4 C3 119.0(2)
C5 C4 Ru1 70.27(11)
C3 C4 Ru1 71.44(14)
C5 C4 H4 120.5
C3 C4 H4 120.5
Ru1 C4 H4 130.2
C4 C5 C6 120.7(2)
C4 C5 Ru1 71.73(13)
C6 C5 Ru1 72.30(11)
C4 C5 H5 119.7
C6 C5 H5 119.7
Ru1 C5 H5 128.6
C1 C6 C5 118.9(2)
C1 C6 Ru1 70.27(11)
C5 C6 Ru1 69.76(12)
C1 C6 H6 120.6
C5 C6 H6 120.6
Ru1 C6 H6 132.3
O1 C7 O2 117.21(16)
O1 C7 C8 121.91(17)
O2 C7 C8 120.86(18)
O1 C7 Ru1 58.89(9)
O2 C7 Ru1 58.34(9)
C8 C7 Ru1 179.19(15)
C7 C8 H8A 109.5
C7 C8 H8B 109.5
H8A C8 H8B 109.5
C7 C8 H8C 109.5
H8A C8 H8C 109.5
H8B C8 H8C 109.5
C7 O1 Ru1 90.94(10)
C7 O2 Ru1 91.34(11)
C5 Ru1 C1 68.26(9)
C5 Ru1 O2 94.82(7)
C1 Ru1 O2 130.74(9)
C5 Ru1 C4 38.00(11)
C1 Ru1 C4 80.73(8)
O2 Ru1 C4 114.49(10)
C5 Ru1 O1 131.13(9)
C1 Ru1 O1 95.53(7)
O2 Ru1 O1 60.47(5)
C4 Ru1 O1 169.11(10)
C5 Ru1 C2 80.60(9)
C1 Ru1 C2 37.52(11)
O2 Ru1 C2 168.26(9)
C4 Ru1 C2 68.11(12)
O1 Ru1 C2 114.75(10)
C5 Ru1 C3 68.15(11)
C1 Ru1 C3 67.58(11)
O2 Ru1 C3 149.78(12)
C4 Ru1 C3 37.81(13)
O1 Ru1 C3 149.19(12)
C2 Ru1 C3 37.32(12)
C5 Ru1 C6 37.94(9)
C1 Ru1 C6 37.57(10)
O2 Ru1 C6 102.01(7)
C4 Ru1 C6 68.40(9)
O1 Ru1 C6 102.44(7)
C2 Ru1 C6 67.77(9)
C3 Ru1 C6 80.15(8)
C5 Ru1 Cl1 137.17(7)
C1 Ru1 Cl1 138.60(8)
O2 Ru1 Cl1 85.49(4)
C4 Ru1 Cl1 103.86(7)
O1 Ru1 Cl1 85.75(4)
C2 Ru1 Cl1 105.26(7)
C3 Ru1 Cl1 90.74(6)
C6 Ru1 Cl1 170.86(6)
C5 Ru1 C7 115.93(8)
C1 Ru1 C7 116.11(8)
O2 Ru1 C7 30.32(5)
C4 Ru1 C7 144.17(11)
O1 Ru1 C7 30.17(5)
C2 Ru1 C7 144.11(10)
C3 Ru1 C7 175.06(7)
C6 Ru1 C7 104.78(7)
Cl1 Ru1 C7 84.33(4)

loop_
_geom_bond_atom_site_label_1
_geom_bond_atom_site_label_2
_geom_bond_distance
C1 C2 1.383(4)
C1 C6 1.388(4)
C1 Ru1 2.143(2)
C1 H1 0.9500
C2 C3 1.382(4)
C2 Ru1 2.156(2)
C2 H2 0.9500
C3 C4 1.398(5)
C3 Ru1 2.162(2)
C3 H3 0.9500
C4 C5 1.396(4)
C4 Ru1 2.153(2)
C4 H4 0.9500
C5 C6 1.399(3)
C5 Ru1 2.1342(19)
C5 H5 0.9500
C6 Ru1 2.1669(19)
C6 H6 0.9500
C7 O1 1.265(2)
C7 O2 1.271(2)
C7 C8 1.493(3)
C7 Ru1 2.5169(18)
C8 H8A 0.9800
C8 H8B 0.9800
C8 H8C 0.9800
O1 Ru1 2.1553(12)
O2 Ru1 2.1429(13)
Cl1 Ru1 2.3810(5)

loop_
_geom_torsion_atom_site_label_1
_geom_torsion_atom_site_label_2
_geom_torsion_atom_site_label_3
_geom_torsion_atom_site_label_4
_geom_torsion
C6 C1 C2 C3 1.1(3)
Ru1 C1 C2 C3 -53.90(18)
C6 C1 C2 Ru1 55.04(19)
C1 C2 C3 C4 0.8(3)
Ru1 C2 C3 C4 -52.74(18)
C1 C2 C3 Ru1 53.50(19)
C2 C3 C4 C5 -0.7(3)
Ru1 C3 C4 C5 -53.63(17)
C2 C3 C4 Ru1 52.91(19)
C3 C4 C5 C6 -1.2(3)
Ru1 C4 C5 C6 -55.39(17)
C3 C4 C5 Ru1 54.18(18)
C2 C1 C6 C5 -3.0(3)
Ru1 C1 C6 C5 51.85(17)
C2 C1 C6 Ru1 -54.86(18)
C4 C5 C6 C1 3.0(3)
Ru1 C5 C6 C1 -52.08(17)
C4 C5 C6 Ru1 55.12(17)
O2 C7 O1 Ru1 1.95(17)
C8 C7 O1 Ru1 -179.82(17)
O1 C7 O2 Ru1 -1.96(17)
C8 C7 O2 Ru1 179.79(16)
C4 C5 Ru1 C1 -103.21(17)
C6 C5 Ru1 C1 28.79(15)
C4 C5 Ru1 O2 124.60(15)
C6 C5 Ru1 O2 -103.39(14)
C6 C5 Ru1 C4 132.0(2)
C4 C5 Ru1 O1 178.94(13)
C6 C5 Ru1 O1 -49.06(17)
C4 C5 Ru1 C2 -66.29(17)
C6 C5 Ru1 C2 65.71(16)
C4 C5 Ru1 C3 -29.62(16)
C6 C5 Ru1 C3 102.39(17)
C4 C5 Ru1 C6 -132.0(2)
C4 C5 Ru1 Cl1 36.05(19)
C6 C5 Ru1 Cl1 168.05(11)
C4 C5 Ru1 C7 147.34(14)
C6 C5 Ru1 C7 -80.66(14)
C2 C1 Ru1 C5 103.33(17)
C6 C1 Ru1 C5 -29.06(14)
C2 C1 Ru1 O2 -179.62(13)
C6 C1 Ru1 O2 47.99(16)
C2 C1 Ru1 C4 65.94(17)
C6 C1 Ru1 C4 -66.45(16)
C2 C1 Ru1 O1 -124.37(15)
C6 C1 Ru1 O1 103.23(13)
C6 C1 Ru1 C2 -132.4(2)
C2 C1 Ru1 C3 28.93(16)
C6 C1 Ru1 C3 -103.46(17)
C2 C1 Ru1 C6 132.4(2)
C2 C1 Ru1 Cl1 -34.53(18)
C6 C1 Ru1 Cl1 -166.92(10)
C2 C1 Ru1 C7 -147.47(14)
C6 C1 Ru1 C7 80.14(14)
C7 O2 Ru1 C5 136.49(13)
C7 O2 Ru1 C1 71.19(13)
C7 O2 Ru1 C4 170.33(12)
C7 O2 Ru1 O1 1.18(10)
C7 O2 Ru1 C2 70.0(4)
C7 O2 Ru1 C3 -170.19(15)
C7 O2 Ru1 C6 98.79(12)
C7 O2 Ru1 Cl1 -86.49(10)
C3 C4 Ru1 C5 -131.6(2)
C5 C4 Ru1 C1 66.39(15)
C3 C4 Ru1 C1 -65.18(16)
C5 C4 Ru1 O2 -64.33(15)
C3 C4 Ru1 O2 164.11(13)
C5 C4 Ru1 O1 -4.2(5)
C3 C4 Ru1 O1 -135.8(4)
C5 C4 Ru1 C2 103.21(15)
C3 C4 Ru1 C2 -28.35(14)
C5 C4 Ru1 C3 131.6(2)
C5 C4 Ru1 C6 29.43(14)
C3 C4 Ru1 C6 -102.13(16)
C5 C4 Ru1 Cl1 -155.66(13)
C3 C4 Ru1 Cl1 72.78(14)
C5 C4 Ru1 C7 -56.00(18)
C3 C4 Ru1 C7 172.44(13)
C7 O1 Ru1 C5 -69.68(14)
C7 O1 Ru1 C1 -135.51(13)
C7 O1 Ru1 O2 -1.18(10)
C7 O1 Ru1 C4 -66.2(4)
C7 O1 Ru1 C2 -169.12(12)
C7 O1 Ru1 C3 170.34(14)
C7 O1 Ru1 C6 -98.08(13)
C7 O1 Ru1 Cl1 86.03(11)
C3 C2 Ru1 C5 66.10(16)
C1 C2 Ru1 C5 -66.37(15)
C3 C2 Ru1 C1 132.5(2)
C3 C2 Ru1 O2 133.9(4)
C1 C2 Ru1 O2 1.4(5)
C3 C2 Ru1 C4 28.70(15)
C1 C2 Ru1 C4 -103.78(16)
C3 C2 Ru1 O1 -162.75(14)
C1 C2 Ru1 O1 64.78(15)
C1 C2 Ru1 C3 -132.5(2)
C3 C2 Ru1 C6 103.36(16)
C1 C2 Ru1 C6 -29.11(13)
C3 C2 Ru1 Cl1 -70.39(15)
C1 C2 Ru1 Cl1 157.14(12)
C3 C2 Ru1 C7 -172.07(14)
C1 C2 Ru1 C7 55.46(19)
C2 C3 Ru1 C5 -103.63(15)
C4 C3 Ru1 C5 29.76(13)
C2 C3 Ru1 C1 -29.08(14)
C4 C3 Ru1 C1 104.31(15)
C2 C3 Ru1 O2 -163.06(13)
C4 C3 Ru1 O2 -29.7(2)
C2 C3 Ru1 C4 -133.4(2)
C2 C3 Ru1 O1 31.7(2)
C4 C3 Ru1 O1 165.10(13)
C4 C3 Ru1 C2 133.4(2)
C2 C3 Ru1 C6 -66.08(15)
C4 C3 Ru1 C6 67.31(15)
C2 C3 Ru1 Cl1 114.65(14)
C4 C3 Ru1 Cl1 -111.96(14)
C1 C6 Ru1 C5 132.8(2)
C5 C6 Ru1 C1 -132.8(2)
C1 C6 Ru1 O2 -144.86(13)
C5 C6 Ru1 O2 82.34(14)
C1 C6 Ru1 C4 103.33(17)
C5 C6 Ru1 C4 -29.47(16)
C1 C6 Ru1 O1 -82.83(14)
C5 C6 Ru1 O1 144.37(14)
C1 C6 Ru1 C2 29.07(16)
C5 C6 Ru1 C2 -103.73(17)
C1 C6 Ru1 C3 65.85(18)
C5 C6 Ru1 C3 -66.95(18)
C1 C6 Ru1 C7 -113.80(14)
C5 C6 Ru1 C7 113.40(14)
O1 C7 Ru1 C5 128.24(13)
O2 C7 Ru1 C5 -49.72(13)
O1 C7 Ru1 C1 50.97(14)
O2 C7 Ru1 C1 -126.99(12)
O1 C7 Ru1 O2 177.96(18)
O1 C7 Ru1 C4 162.82(14)
O2 C7 Ru1 C4 -15.14(18)
O2 C7 Ru1 O1 -177.96(18)
O1 C7 Ru1 C2 17.00(18)
O2 C7 Ru1 C2 -160.96(13)
O1 C7 Ru1 C6 89.38(13)
O2 C7 Ru1 C6 -88.58(12)
O1 C7 Ru1 Cl1 -91.29(11)
O2 C7 Ru1 Cl1 90.74(10)
